data_2234937
loop_
_publ_author_name
'Al-Salahi, Rashad'
'Al-Omar, Mohamed'
'Abbas, Mohammed'
'Ng, Seik Weng'

_publ_section_title
;
 2-Methylsulfanyl-1,2,4-triazolo[1,5-<i>a</i>]quinazolin-5(4<i>H</i>)-one
;
_journal_coeditor_code BT5914
_journal_issue 6
_journal_name_full 'Acta Crystallographica Section E'
_journal_page_first o1805
_journal_paper_doi 10.1107/S1600536812021757
_journal_volume 68
_journal_year 2012
_chemical_formula_iupac 'C10 H8 N4 O S'
_chemical_formula_moiety 'C10 H8 N4 O S'
_chemical_formula_sum 'C10 H8 N4 O S'
_chemical_formula_weight 232.26
_chemical_name_systematic
;
2-Methylsulfanyl-1,2,4-triazolo[1,5-<i>a</i>]quinazolin-5(4<i>H</i>)-one
;
_space_group_IT_number 14
_symmetry_cell_setting monoclinic
_symmetry_space_group_name_Hall '-P 2ybc'
_symmetry_space_group_name_H-M 'P 1 21/c 1'
_atom_sites_solution_hydrogens geom
_atom_sites_solution_primary direct
_atom_sites_solution_secondary difmap
_audit_creation_method SHELXL-97
_cell_angle_alpha 90.00
_cell_angle_beta 96.8570(10)
_cell_angle_gamma 90.00
_cell_formula_units_Z 4
_cell_length_a 10.41500(10)
_cell_length_b 5.06310(10)
_cell_length_c 18.6564(3)
_cell_measurement_reflns_used 10679
_cell_measurement_temperature 294(2)
_cell_measurement_theta_max 76.6936
_cell_measurement_theta_min 4.2720
_cell_volume 976.76(3)
_computing_cell_refinement 'CrysAlis PRO (Agilent, 2012)'
_computing_data_collection 'CrysAlis PRO (Agilent, 2012)'
_computing_data_reduction 'CrysAlis PRO (Agilent, 2012)'
_computing_molecular_graphics 'X-SEED (Barbour, 2001)'
_computing_publication_material 'publCIF (Westrip, 2010)'
_computing_structure_refinement 'SHELXL97 (Sheldrick, 2008)'
_computing_structure_solution 'SHELXS97 (Sheldrick, 2008)'
_diffrn_ambient_temperature 294(2)
_diffrn_detector_area_resol_mean 10.4041
_diffrn_measured_fraction_theta_full 0.993
_diffrn_measured_fraction_theta_max 0.993
_diffrn_measurement_device_type 'Agilent SuperNova Dual diffractometer with an Atlas detector'
_diffrn_measurement_method '\w scan'
_diffrn_radiation_monochromator Mirror
_diffrn_radiation_source 'SuperNova (Cu) X-ray Source'
_diffrn_radiation_type CuK\a
_diffrn_radiation_wavelength 1.54184
_diffrn_reflns_av_R_equivalents 0.0328
_diffrn_reflns_av_sigmaI/netI 0.0130
_diffrn_reflns_limit_h_max 13
_diffrn_reflns_limit_h_min -13
_diffrn_reflns_limit_k_max 6
_diffrn_reflns_limit_k_min -6
_diffrn_reflns_limit_l_max 23
_diffrn_reflns_limit_l_min -23
_diffrn_reflns_number 15980
_diffrn_reflns_theta_full 76.89
_diffrn_reflns_theta_max 76.89
_diffrn_reflns_theta_min 4.28
_diffrn_standards_decay_% 0
_diffrn_standards_interval_count 0
_diffrn_standards_interval_time 0
_diffrn_standards_number 0
_exptl_absorpt_coefficient_mu 2.813
_exptl_absorpt_correction_T_max 0.7662
_exptl_absorpt_correction_T_min 0.4392
_exptl_absorpt_correction_type multi-scan
_exptl_absorpt_process_details '(CrysAlis PRO; Agilent, 2012)'
_exptl_crystal_colour colorless
_exptl_crystal_density_diffrn 1.579
_exptl_crystal_density_method 'not measured'
_exptl_crystal_description prism
_exptl_crystal_F_000 480
_exptl_crystal_size_max 0.35
_exptl_crystal_size_mid 0.15
_exptl_crystal_size_min 0.10
_refine_diff_density_max 0.242
_refine_diff_density_min -0.207
_refine_ls_extinction_coef 0.0089(9)
_refine_ls_extinction_expression Fc^*^=kFc[1+0.001xFc^2^\l^3^/sin(2\q)]^-1/4^
_refine_ls_extinction_method 'SHELXL97 (Sheldrick, 2008)'
_refine_ls_goodness_of_fit_ref 1.054
_refine_ls_hydrogen_treatment mixed
_refine_ls_matrix_type full
_refine_ls_number_parameters 151
_refine_ls_number_reflns 2052
_refine_ls_number_restraints 0
_refine_ls_restrained_S_all 1.054
_refine_ls_R_factor_all 0.0310
_refine_ls_R_factor_gt 0.0303
_refine_ls_shift/su_max 0.001
_refine_ls_shift/su_mean 0.001
_refine_ls_structure_factor_coef Fsqd
_refine_ls_weighting_details 'calc w=1/[\s^2^(Fo^2^)+(0.0547P)^2^+0.2828P] where P=(Fo^2^+2Fc^2^)/3'
_refine_ls_weighting_scheme calc
_refine_ls_wR_factor_gt 0.0883
_refine_ls_wR_factor_ref 0.0894
_reflns_number_gt 1996
_reflns_number_total 2052
_reflns_threshold_expression I>2\s(I)
_cod_data_source_file bt5914.cif
_cod_data_source_block I
_cod_original_sg_symbol_H-M 'P 21/c'
_cod_database_code 2234937
_cod_database_fobs_code 2234937

loop_
_symmetry_equiv_pos_as_xyz
'x, y, z'
'-x, y+1/2, -z+1/2'
'-x, -y, -z'
'x, -y-1/2, z-1/2'

loop_
_atom_site_type_symbol
_atom_site_label
_atom_site_fract_x
_atom_site_fract_y
_atom_site_fract_z
_atom_site_U_iso_or_equiv
_atom_site_adp_type
_atom_site_calc_flag
_atom_site_refinement_flags
_atom_site_occupancy
_atom_site_symmetry_multiplicity
S S1 0.07695(3) 0.09449(7) 0.203762(17) 0.03356(15) Uani d . 1 1
O O1 0.19589(12) 1.1102(2) -0.05498(6) 0.0527(3) Uani d . 1 1
N N1 0.25468(10) 0.6522(2) 0.12100(5) 0.0284(2) Uani d . 1 1
N N2 0.24857(10) 0.4808(2) 0.17833(5) 0.0299(2) Uani d . 1 1
N N3 0.07817(11) 0.4211(2) 0.09036(6) 0.0327(3) Uani d . 1 1
N N4 0.13609(11) 0.7645(3) 0.01027(6) 0.0365(3) Uani d . 1 1
C C1 0.34851(12) 0.8433(3) 0.11483(6) 0.0282(3) Uani d . 1 1
C C2 0.45835(13) 0.8685(3) 0.16496(7) 0.0331(3) Uani d . 1 1
H H2 0.4716 0.7559 0.2045 0.040 Uiso calc R 1 1
C C3 0.54687(13) 1.0631(3) 0.15483(8) 0.0357(3) Uani d . 1 1
H H3 0.6209 1.0803 0.1877 0.043 Uiso calc R 1 1
C C4 0.52720(14) 1.2342(3) 0.09627(8) 0.0381(3) Uani d . 1 1
H H4A 0.5867 1.3674 0.0908 0.046 Uiso calc R 1 1
C C5 0.41916(13) 1.2058(3) 0.04634(7) 0.0365(3) Uani d . 1 1
H H5 0.4066 1.3195 0.0070 0.044 Uiso calc R 1 1
C C6 0.32892(12) 1.0088(3) 0.05434(7) 0.0311(3) Uani d . 1 1
C C7 0.21660(14) 0.9725(3) -0.00156(7) 0.0359(3) Uani d . 1 1
C C8 0.15228(12) 0.6134(3) 0.07104(7) 0.0303(3) Uani d . 1 1
C C9 0.14125(12) 0.3490(3) 0.15648(7) 0.0291(3) Uani d . 1 1
C C10 0.18994(15) 0.0881(3) 0.28453(8) 0.0443(4) Uani d . 1 1
H H10A 0.1713 -0.0598 0.3138 0.066 Uiso calc R 1 1
H H10B 0.1826 0.2487 0.3111 0.066 Uiso calc R 1 1
H H10C 0.2763 0.0721 0.2718 0.066 Uiso calc R 1 1
H H4 0.072(2) 0.722(4) -0.0199(11) 0.062(6) Uiso d . 1 1

loop_
_atom_site_aniso_label
_atom_site_aniso_U_11
_atom_site_aniso_U_22
_atom_site_aniso_U_33
_atom_site_aniso_U_12
_atom_site_aniso_U_13
_atom_site_aniso_U_23
S1 0.0327(2) 0.0351(2) 0.0319(2) -0.00273(12) -0.00017(14) 0.00156(12)
O1 0.0552(7) 0.0637(8) 0.0356(6) -0.0047(5) -0.0093(5) 0.0204(5)
N1 0.0297(5) 0.0316(5) 0.0225(5) 0.0011(4) -0.0028(4) 0.0021(4)
N2 0.0315(5) 0.0323(6) 0.0249(5) 0.0010(4) -0.0010(4) 0.0025(4)
N3 0.0308(5) 0.0381(6) 0.0273(5) -0.0004(4) -0.0038(4) 0.0003(4)
N4 0.0364(6) 0.0439(7) 0.0263(5) -0.0022(5) -0.0087(4) 0.0045(5)
C1 0.0298(6) 0.0300(6) 0.0246(6) 0.0029(5) 0.0018(5) -0.0023(5)
C2 0.0345(6) 0.0356(7) 0.0275(6) 0.0012(5) -0.0031(5) 0.0007(5)
C3 0.0328(6) 0.0399(7) 0.0328(7) -0.0007(5) -0.0020(5) -0.0048(5)
C4 0.0394(7) 0.0364(7) 0.0387(7) -0.0050(6) 0.0051(6) -0.0020(6)
C5 0.0428(7) 0.0356(7) 0.0312(7) 0.0012(6) 0.0049(6) 0.0046(5)
C6 0.0335(6) 0.0335(7) 0.0258(6) 0.0039(5) 0.0015(5) 0.0000(5)
C7 0.0385(7) 0.0413(7) 0.0269(6) 0.0034(6) -0.0008(5) 0.0035(6)
C8 0.0310(6) 0.0340(7) 0.0245(6) 0.0030(5) -0.0029(5) -0.0009(5)
C9 0.0291(6) 0.0314(6) 0.0260(6) 0.0027(5) 0.0000(5) -0.0023(5)
C10 0.0442(8) 0.0510(9) 0.0354(7) -0.0051(6) -0.0041(6) 0.0098(6)

loop_
_atom_type_symbol
_atom_type_description
_atom_type_scat_dispersion_real
_atom_type_scat_dispersion_imag
_atom_type_scat_source
C C 0.0181 0.0091 'International Tables Vol C Tables 4.2.6.8 and 6.1.1.4'
H H 0.0000 0.0000 'International Tables Vol C Tables 4.2.6.8 and 6.1.1.4'
N N 0.0311 0.0180 'International Tables Vol C Tables 4.2.6.8 and 6.1.1.4'
O O 0.0492 0.0322 'International Tables Vol C Tables 4.2.6.8 and 6.1.1.4'
S S 0.3331 0.5567 'International Tables Vol C Tables 4.2.6.8 and 6.1.1.4'

loop_
_geom_angle_atom_site_label_1
_geom_angle_atom_site_label_2
_geom_angle_atom_site_label_3
_geom_angle
C9 S1 C10 100.67(7)
C8 N1 N2 109.76(10)
C8 N1 C1 123.49(11)
N2 N1 C1 126.72(10)
C9 N2 N1 101.13(10)
C8 N3 C9 102.03(11)
C8 N4 C7 123.00(11)
C8 N4 H4 114.7(15)
C7 N4 H4 122.3(15)
N1 C1 C2 122.47(12)
N1 C1 C6 116.55(11)
C2 C1 C6 120.97(12)
C3 C2 C1 118.83(13)
C3 C2 H2 120.6
C1 C2 H2 120.6
C2 C3 C4 121.01(13)
C2 C3 H3 119.5
C4 C3 H3 119.5
C5 C4 C3 119.85(13)
C5 C4 H4A 120.1
C3 C4 H4A 120.1
C4 C5 C6 120.60(13)
C4 C5 H5 119.7
C6 C5 H5 119.7
C5 C6 C1 118.70(12)
C5 C6 C7 120.00(12)
C1 C6 C7 121.28(13)
O1 C7 N4 121.17(13)
O1 C7 C6 123.63(14)
N4 C7 C6 115.18(12)
N3 C8 N1 111.11(11)
N3 C8 N4 128.60(11)
N1 C8 N4 120.29(12)
N2 C9 N3 115.95(12)
N2 C9 S1 125.39(9)
N3 C9 S1 118.65(10)
S1 C10 H10A 109.5
S1 C10 H10B 109.5
H10A C10 H10B 109.5
S1 C10 H10C 109.5
H10A C10 H10C 109.5
H10B C10 H10C 109.5

loop_
_geom_bond_atom_site_label_1
_geom_bond_atom_site_label_2
_geom_bond_distance
S1 C9 1.7402(14)
S1 C10 1.7980(15)
O1 C7 1.2145(18)
N1 C8 1.3443(15)
N1 N2 1.3848(15)
N1 C1 1.3897(17)
N2 C9 1.3237(17)
N3 C8 1.3192(18)
N3 C9 1.3759(16)
N4 C8 1.3614(17)
N4 C7 1.3800(19)
N4 H4 0.85(2)
C1 C2 1.3942(17)
C1 C6 1.4008(18)
C2 C3 1.378(2)
C2 H2 0.9300
C3 C4 1.390(2)
C3 H3 0.9300
C4 C5 1.3800(19)
C4 H4A 0.9300
C5 C6 1.391(2)
C5 H5 0.9300
C6 C7 1.4828(18)
C10 H10A 0.9600
C10 H10B 0.9600
C10 H10C 0.9600

loop_
_geom_hbond_atom_site_label_D
_geom_hbond_atom_site_label_H
_geom_hbond_atom_site_label_A
_geom_hbond_site_symmetry_A
_geom_hbond_distance_DH
_geom_hbond_distance_HA
_geom_hbond_distance_DA
_geom_hbond_angle_DHA
N4 H4 N3 3_565 0.85(2) 2.05(2) 2.896(2) 174(2)

loop_
_geom_torsion_atom_site_label_1
_geom_torsion_atom_site_label_2
_geom_torsion_atom_site_label_3
_geom_torsion_atom_site_label_4
_geom_torsion
C8 N1 N2 C9 0.85(13)
C1 N1 N2 C9 179.10(12)
C8 N1 C1 C2 -175.64(12)
N2 N1 C1 C2 6.33(19)
C8 N1 C1 C6 3.12(18)
N2 N1 C1 C6 -174.91(11)
N1 C1 C2 C3 179.92(12)
C6 C1 C2 C3 1.2(2)
C1 C2 C3 C4 0.7(2)
C2 C3 C4 C5 -1.6(2)
C3 C4 C5 C6 0.6(2)
C4 C5 C6 C1 1.3(2)
C4 C5 C6 C7 -177.05(13)
N1 C1 C6 C5 179.03(12)
C2 C1 C6 C5 -2.2(2)
N1 C1 C6 C7 -2.66(18)
C2 C1 C6 C7 176.13(12)
C8 N4 C7 O1 -176.73(14)
C8 N4 C7 C6 4.4(2)
C5 C6 C7 O1 -1.4(2)
C1 C6 C7 O1 -179.72(14)
C5 C6 C7 N4 177.42(13)
C1 C6 C7 N4 -0.88(19)
C9 N3 C8 N1 1.23(14)
C9 N3 C8 N4 -178.64(14)
N2 N1 C8 N3 -1.39(15)
C1 N1 C8 N3 -179.71(11)
N2 N1 C8 N4 178.50(11)
C1 N1 C8 N4 0.17(19)
C7 N4 C8 N3 175.64(14)
C7 N4 C8 N1 -4.2(2)
N1 N2 C9 N3 -0.07(14)
N1 N2 C9 S1 179.08(9)
C8 N3 C9 N2 -0.71(15)
C8 N3 C9 S1 -179.93(9)
C10 S1 C9 N2 2.50(13)
C10 S1 C9 N3 -178.36(11)

loop_
_cod_related_entry_id
_cod_related_entry_database
_cod_related_entry_code
1 ChemSpider 30657735
